data_2016472
loop_
_publ_author_name
'Sun, Wei'
'Li, Yan-Tuan'
'Wu, Zhi-Yong'
'Zhang, Shu-Fang'
'Yin, Zhi-Wei'

_publ_section_title
;{\m-<i>N</i>,<i>N</i>'-Bis[2-(dimethylamino)ethyl]oxamidato(2--)-\k^6^<i>N</i>,<i>N</i>',<i>O</i>':<i>N</i>'',<i>N</i>''',<i>O</i>}bis[(2,2'-bipyridine-\k^2^<i>N</i>,<i>N</i>')copper(II)]
 bis(perchlorate)
;
_journal_coeditor_code AV3130
_journal_issue 3
_journal_name_full 'Acta Crystallographica Section C'
_journal_page_first m108
_journal_page_last m110
_journal_paper_doi 10.1107/S0108270107067558
_journal_volume 64
_journal_year 2008
_chemical_formula_iupac '[Cu2 (C10 H20 N4 O2) (C10 H8 N2)2] (Cl O4)2'
_chemical_formula_moiety 'C30 H36 Cu2 N8 O2 2+ , 2Cl O4 -'
_chemical_formula_sum 'C30 H36 Cl2 Cu2 N8 O10'
_chemical_formula_weight 866.67
_chemical_name_systematic
;
{\m-N,N'-Bis[2-(dimethylamino)ethyl]oxamidato(2-)-\
\k^6^N,N',O':N'',N''',O}bis[(2,2'-bipyridine-\k^2^N,N')copper(II)]
bis(perchlorate)
;
_space_group_IT_number 2
_symmetry_cell_setting triclinic
_symmetry_space_group_name_Hall '-P 1'
_symmetry_space_group_name_H-M 'P -1'
_atom_sites_solution_hydrogens geom
_atom_sites_solution_primary direct
_atom_sites_solution_secondary difmap
_cell_angle_alpha 79.73(3)
_cell_angle_beta 78.02(3)
_cell_angle_gamma 87.08(3)
_cell_formula_units_Z 1
_cell_length_a 8.6631(17)
_cell_length_b 10.144(2)
_cell_length_c 10.569(2)
_cell_measurement_reflns_used 2853
_cell_measurement_temperature 298(2)
_cell_measurement_theta_max 27.660
_cell_measurement_theta_min 2.404
_cell_volume 893.9(3)
_computing_cell_refinement 'SAINT (Bruker, 2002)'
_computing_data_collection 'SMART (Bruker, 2002)'
_computing_data_reduction 'SAINT (Bruker, 2002)'
_computing_molecular_graphics 'XP (Siemens, 1994)'
_computing_publication_material 'WINGX (Farrugia, 1999)'
_computing_structure_refinement 'SHELXL97 (Sheldrick, 1997)'
_computing_structure_solution 'SHELXS97 (Sheldrick, 1997)'
_diffrn_ambient_temperature 298(2)
_diffrn_measured_fraction_theta_full 0.987
_diffrn_measured_fraction_theta_max 0.987
_diffrn_measurement_device_type 'Bruker APEX area-detector'
_diffrn_measurement_method '\f and \w'
_diffrn_radiation_monochromator graphite
_diffrn_radiation_source 'fine-focus sealed tube'
_diffrn_radiation_type MoK\a
_diffrn_radiation_wavelength 0.71073
_diffrn_reflns_av_R_equivalents 0.0136
_diffrn_reflns_av_sigmaI/netI 0.0256
_diffrn_reflns_limit_h_max 10
_diffrn_reflns_limit_h_min -10
_diffrn_reflns_limit_k_max 7
_diffrn_reflns_limit_k_min -12
_diffrn_reflns_limit_l_max 12
_diffrn_reflns_limit_l_min -12
_diffrn_reflns_number 4847
_diffrn_reflns_theta_full 25.24
_diffrn_reflns_theta_max 25.24
_diffrn_reflns_theta_min 2.04
_diffrn_standards_decay_% 0
_diffrn_standards_interval_time 0
_diffrn_standards_number 0
_exptl_absorpt_coefficient_mu 1.406
_exptl_absorpt_correction_T_max 0.8384
_exptl_absorpt_correction_T_min 0.7473
_exptl_absorpt_correction_type multi-scan
_exptl_absorpt_process_details '(SADABS; Sheldrick, 2003)'
_exptl_crystal_colour green
_exptl_crystal_density_diffrn 1.610
_exptl_crystal_density_method 'not measured'
_exptl_crystal_description block
_exptl_crystal_F_000 444
_exptl_crystal_size_max 0.22
_exptl_crystal_size_mid 0.16
_exptl_crystal_size_min 0.13
_refine_diff_density_max 0.529
_refine_diff_density_min -0.399
_refine_ls_extinction_method none
_refine_ls_goodness_of_fit_ref 1.049
_refine_ls_hydrogen_treatment constr
_refine_ls_matrix_type full
_refine_ls_number_parameters 235
_refine_ls_number_reflns 3189
_refine_ls_number_restraints 0
_refine_ls_restrained_S_all 1.049
_refine_ls_R_factor_all 0.0442
_refine_ls_R_factor_gt 0.0379
_refine_ls_shift/su_max 0.001
_refine_ls_shift/su_mean 0.000
_refine_ls_structure_factor_coef Fsqd
_refine_ls_weighting_details 'calc w = 1/[\s^2^(Fo^2^)+(0.0678P)^2^+0.3896P] where P=(Fo^2^+2Fc^2^)/3'
_refine_ls_weighting_scheme calc
_refine_ls_wR_factor_gt 0.1045
_refine_ls_wR_factor_ref 0.1097
_reflns_number_gt 2778
_reflns_number_total 3189
_reflns_threshold_expression I>2\s(I)
_cod_data_source_file av3130.cif
_cod_data_source_block I
_cod_original_sg_symbol_Hall '-p 1'
_cod_original_sg_symbol_H-M P-1
_cod_database_code 2016472
_cod_database_fobs_code 2016472

loop_
_symmetry_equiv_pos_as_xyz
'x, y, z'
'-x, -y, -z'

loop_
_atom_site_type_symbol
_atom_site_label
_atom_site_fract_x
_atom_site_fract_y
_atom_site_fract_z
_atom_site_U_iso_or_equiv
_atom_site_adp_type
_atom_site_calc_flag
_atom_site_refinement_flags
_atom_site_occupancy
Cu Cu1 0.13801(4) 0.14679(4) 0.77887(3) 0.04023(15) Uani d . 1
O O1 0.0559(2) -0.0280(2) 1.15406(18) 0.0450(5) Uani d . 1
N N1 -0.0220(3) 0.3240(3) 0.7625(3) 0.0495(6) Uani d . 1
N N2 0.1150(3) 0.1671(2) 0.5931(2) 0.0385(5) Uani d . 1
N N3 0.3601(3) 0.2320(3) 0.7507(2) 0.0481(6) Uani d . 1
N N4 0.1634(3) 0.1025(3) 0.9562(2) 0.0424(6) Uani d . 1
C C1 -0.0927(5) 0.3934(4) 0.8552(4) 0.0676(10) Uani d . 1
H H1 -0.0594 0.3793 0.9348 0.081 Uiso calc R 1
C C2 -0.2129(5) 0.4850(4) 0.8378(4) 0.0705(11) Uani d . 1
H H2 -0.2607 0.5307 0.9049 0.085 Uiso calc R 1
C C3 -0.2603(4) 0.5073(4) 0.7205(4) 0.0675(10) Uani d . 1
H H3 -0.3388 0.5706 0.7052 0.081 Uiso calc R 1
C C4 -0.1901(4) 0.4348(3) 0.6252(4) 0.0546(8) Uani d . 1
H H4 -0.2216 0.4477 0.5449 0.066 Uiso calc R 1
C C5 -0.0724(3) 0.3424(3) 0.6498(3) 0.0397(6) Uani d . 1
C C6 0.0064(3) 0.2565(3) 0.5534(3) 0.0381(6) Uani d . 1
C C7 -0.0291(4) 0.2644(3) 0.4309(3) 0.0501(7) Uani d . 1
H H7 -0.1045 0.3258 0.4045 0.060 Uiso calc R 1
C C8 0.0474(4) 0.1813(4) 0.3482(3) 0.0548(8) Uani d . 1
H H8 0.0225 0.1847 0.2662 0.066 Uiso calc R 1
C C9 0.1602(4) 0.0938(4) 0.3867(3) 0.0543(8) Uani d . 1
H H9 0.2153 0.0389 0.3305 0.065 Uiso calc R 1
C C10 0.1911(4) 0.0881(3) 0.5101(3) 0.0477(7) Uani d . 1
H H10 0.2671 0.0276 0.5368 0.057 Uiso calc R 1
C C11 0.3788(5) 0.3565(4) 0.6500(4) 0.0726(11) Uani d . 1
H H11A 0.4754 0.3992 0.6495 0.109 Uiso calc R 1
H H11B 0.2914 0.4164 0.6707 0.109 Uiso calc R 1
H H11C 0.3815 0.3341 0.5651 0.109 Uiso calc R 1
C C12 0.4884(5) 0.1379(5) 0.7137(5) 0.0783(12) Uani d . 1
H H12A 0.5874 0.1758 0.7146 0.117 Uiso calc R 1
H H12B 0.4884 0.1211 0.6272 0.117 Uiso calc R 1
H H12C 0.4734 0.0554 0.7751 0.117 Uiso calc R 1
C C13 0.3610(5) 0.2690(4) 0.8806(3) 0.0636(10) Uani d . 1
H H13A 0.2941 0.3474 0.8920 0.076 Uiso calc R 1
H H13B 0.4674 0.2907 0.8847 0.076 Uiso calc R 1
C C14 0.3006(4) 0.1517(4) 0.9907(3) 0.0578(9) Uani d . 1
H H14A 0.3809 0.0818 0.9960 0.069 Uiso calc R 1
H H14B 0.2720 0.1818 1.0747 0.069 Uiso calc R 1
C C15 0.0627(3) 0.0201(3) 1.0343(3) 0.0383(6) Uani d . 1
Cl Cl1 0.35087(11) -0.25757(10) 0.77526(10) 0.0666(3) Uani d . 1
O O11 0.4172(6) -0.2598(8) 0.6467(4) 0.202(3) Uani d . 1
O O12 0.4653(5) -0.2779(6) 0.8502(5) 0.154(2) Uani d . 1
O O13 0.2628(6) -0.1442(5) 0.7901(6) 0.162(2) Uani d . 1
O O14 0.2401(7) -0.3631(5) 0.8124(5) 0.1421(17) Uani d . 1

loop_
_atom_site_aniso_label
_atom_site_aniso_U_11
_atom_site_aniso_U_22
_atom_site_aniso_U_33
_atom_site_aniso_U_12
_atom_site_aniso_U_13
_atom_site_aniso_U_23
Cu1 0.0457(2) 0.0484(2) 0.0292(2) -0.00128(16) -0.01167(14) -0.00859(15)
O1 0.0515(11) 0.0576(13) 0.0303(10) -0.0070(10) -0.0158(8) -0.0089(9)
N1 0.0554(15) 0.0515(16) 0.0449(14) 0.0055(12) -0.0102(11) -0.0185(12)
N2 0.0410(12) 0.0443(13) 0.0321(11) 0.0006(10) -0.0095(9) -0.0093(10)
N3 0.0480(14) 0.0586(16) 0.0380(13) -0.0084(12) -0.0077(11) -0.0078(11)
N4 0.0482(13) 0.0507(14) 0.0323(12) -0.0050(12) -0.0149(10) -0.0091(10)
C1 0.080(3) 0.073(2) 0.055(2) 0.010(2) -0.0111(18) -0.0311(18)
C2 0.066(2) 0.064(2) 0.082(3) 0.0085(19) 0.001(2) -0.037(2)
C3 0.0507(19) 0.057(2) 0.094(3) 0.0063(17) -0.0091(19) -0.019(2)
C4 0.0467(17) 0.0515(19) 0.067(2) 0.0026(15) -0.0153(15) -0.0089(16)
C5 0.0388(14) 0.0378(15) 0.0423(15) -0.0060(12) -0.0072(12) -0.0059(12)
C6 0.0379(14) 0.0414(15) 0.0361(14) -0.0077(12) -0.0081(11) -0.0066(12)
C7 0.0573(18) 0.0532(18) 0.0446(17) -0.0005(15) -0.0231(14) -0.0060(14)
C8 0.070(2) 0.066(2) 0.0344(15) -0.0090(18) -0.0192(14) -0.0117(14)
C9 0.063(2) 0.065(2) 0.0394(16) -0.0040(17) -0.0080(14) -0.0219(15)
C10 0.0516(17) 0.0524(18) 0.0412(16) 0.0063(14) -0.0099(13) -0.0151(14)
C11 0.074(2) 0.075(3) 0.067(2) -0.021(2) -0.0193(19) 0.003(2)
C12 0.056(2) 0.086(3) 0.093(3) 0.004(2) -0.009(2) -0.025(2)
C13 0.066(2) 0.079(3) 0.0515(19) -0.0226(19) -0.0153(16) -0.0175(18)
C14 0.0598(19) 0.077(2) 0.0423(17) -0.0174(18) -0.0217(15) -0.0070(16)
C15 0.0448(15) 0.0435(15) 0.0306(13) 0.0023(12) -0.0130(12) -0.0113(11)
Cl1 0.0624(5) 0.0731(6) 0.0720(6) 0.0187(5) -0.0241(4) -0.0263(5)
O11 0.131(4) 0.391(10) 0.075(3) 0.017(5) -0.002(3) -0.046(4)
O12 0.115(3) 0.243(6) 0.143(4) 0.059(4) -0.086(3) -0.085(4)
O13 0.133(4) 0.105(3) 0.286(7) 0.050(3) -0.087(4) -0.092(4)
O14 0.203(5) 0.108(3) 0.130(4) -0.038(3) -0.078(3) 0.003(3)

loop_
_atom_type_symbol
_atom_type_description
_atom_type_scat_dispersion_real
_atom_type_scat_dispersion_imag
_atom_type_scat_source
C C 0.0033 0.0016 'International Tables Vol C Tables 4.2.6.8 and 6.1.1.4'
H H 0.0000 0.0000 'International Tables Vol C Tables 4.2.6.8 and 6.1.1.4'
N N 0.0061 0.0033 'International Tables Vol C Tables 4.2.6.8 and 6.1.1.4'
O O 0.0106 0.0060 'International Tables Vol C Tables 4.2.6.8 and 6.1.1.4'
Cl Cl 0.1484 0.1585 'International Tables Vol C Tables 4.2.6.8 and 6.1.1.4'
Cu Cu 0.3201 1.2651 'International Tables Vol C Tables 4.2.6.8 and 6.1.1.4'

loop_
_geom_angle_atom_site_label_1
_geom_angle_atom_site_label_2
_geom_angle_atom_site_label_3
_geom_angle_site_symmetry_1
_geom_angle_site_symmetry_3
_geom_angle
_geom_angle_publ_flag
N4 Cu1 N2 . . 172.37(10) y
N4 Cu1 O1 . 2_557 83.44(9) y
N2 Cu1 O1 . 2_557 92.92(9) y
N4 Cu1 N3 . . 82.92(10) y
N2 Cu1 N3 . . 99.63(10) y
O1 Cu1 N3 2_557 . 164.14(10) y
N4 Cu1 N1 . . 108.19(10) y
N2 Cu1 N1 . . 78.36(10) y
O1 Cu1 N1 2_557 . 88.81(10) y
N3 Cu1 N1 . . 103.12(11) y
C15 O1 Cu1 . 2_557 109.10(17) ?
C5 N1 C1 . . 118.3(3) ?
C5 N1 Cu1 . . 111.13(19) ?
C1 N1 Cu1 . . 129.2(3) ?
C10 N2 C6 . . 118.9(2) ?
C10 N2 Cu1 . . 123.1(2) ?
C6 N2 Cu1 . . 117.68(18) ?
C12 N3 C13 . . 111.8(3) ?
C12 N3 C11 . . 109.0(3) ?
C13 N3 C11 . . 108.4(3) ?
C12 N3 Cu1 . . 112.1(2) ?
C13 N3 Cu1 . . 103.15(19) ?
C11 N3 Cu1 . . 112.3(2) ?
C15 N4 C14 . . 124.8(2) ?
C15 N4 Cu1 . . 116.41(18) ?
C14 N4 Cu1 . . 118.5(2) ?
N1 C1 C2 . . 122.7(4) ?
N1 C1 H1 . . 118.6 ?
C2 C1 H1 . . 118.6 ?
C3 C2 C1 . . 118.8(3) ?
C3 C2 H2 . . 120.6 ?
C1 C2 H2 . . 120.6 ?
C2 C3 C4 . . 118.9(3) ?
C2 C3 H3 . . 120.6 ?
C4 C3 H3 . . 120.6 ?
C3 C4 C5 . . 119.5(3) ?
C3 C4 H4 . . 120.3 ?
C5 C4 H4 . . 120.3 ?
N1 C5 C4 . . 121.7(3) ?
N1 C5 C6 . . 115.4(2) ?
C4 C5 C6 . . 122.9(3) ?
N2 C6 C7 . . 120.7(3) ?
N2 C6 C5 . . 116.2(2) ?
C7 C6 C5 . . 123.0(3) ?
C8 C7 C6 . . 119.6(3) ?
C8 C7 H7 . . 120.2 ?
C6 C7 H7 . . 120.2 ?
C9 C8 C7 . . 119.7(3) ?
C9 C8 H8 . . 120.2 ?
C7 C8 H8 . . 120.2 ?
C8 C9 C10 . . 118.9(3) ?
C8 C9 H9 . . 120.6 ?
C10 C9 H9 . . 120.6 ?
N2 C10 C9 . . 122.1(3) ?
N2 C10 H10 . . 119.0 ?
C9 C10 H10 . . 119.0 ?
N3 C11 H11A . . 109.5 ?
N3 C11 H11B . . 109.5 ?
H11A C11 H11B . . 109.5 ?
N3 C11 H11C . . 109.5 ?
H11A C11 H11C . . 109.5 ?
H11B C11 H11C . . 109.5 ?
N3 C12 H12A . . 109.5 ?
N3 C12 H12B . . 109.5 ?
H12A C12 H12B . . 109.5 ?
N3 C12 H12C . . 109.5 ?
H12A C12 H12C . . 109.5 ?
H12B C12 H12C . . 109.5 ?
N3 C13 C14 . . 109.8(3) ?
N3 C13 H13A . . 109.7 ?
C14 C13 H13A . . 109.7 ?
N3 C13 H13B . . 109.7 ?
C14 C13 H13B . . 109.7 ?
H13A C13 H13B . . 108.2 ?
N4 C14 C13 . . 105.7(3) ?
N4 C14 H14A . . 110.6 ?
C13 C14 H14A . . 110.6 ?
N4 C14 H14B . . 110.6 ?
C13 C14 H14B . . 110.6 ?
H14A C14 H14B . . 108.7 ?
O1 C15 N4 . . 129.1(2) y
O1 C15 C15 . 2_557 118.8(3) y
N4 C15 C15 . 2_557 112.2(3) y
O13 Cl1 O11 . . 111.7(4) ?
O13 Cl1 O12 . . 113.2(3) ?
O11 Cl1 O12 . . 110.1(3) ?
O13 Cl1 O14 . . 104.8(3) ?
O11 Cl1 O14 . . 105.4(4) ?
O12 Cl1 O14 . . 111.1(3) ?

loop_
_geom_bond_atom_site_label_1
_geom_bond_atom_site_label_2
_geom_bond_site_symmetry_2
_geom_bond_distance
_geom_bond_publ_flag
Cu1 N4 . 1.903(2) y
Cu1 N2 . 1.988(2) y
Cu1 O1 2_557 2.045(2) y
Cu1 N3 . 2.092(3) y
Cu1 N1 . 2.218(3) y
O1 C15 . 1.263(3) y
O1 Cu1 2_557 2.045(2) ?
N1 C5 . 1.332(4) y
N1 C1 . 1.335(4) ?
N2 C10 . 1.343(4) ?
N2 C6 . 1.351(4) y
N3 C12 . 1.464(5) ?
N3 C13 . 1.488(4) ?
N3 C11 . 1.492(5) ?
N4 C15 . 1.292(4) y
N4 C14 . 1.449(4) ?
C1 C2 . 1.379(6) ?
C1 H1 . 0.9300 ?
C2 C3 . 1.364(6) ?
C2 H2 . 0.9300 ?
C3 C4 . 1.375(5) ?
C3 H3 . 0.9300 ?
C4 C5 . 1.382(4) ?
C4 H4 . 0.9300 ?
C5 C6 . 1.494(4) y
C6 C7 . 1.379(4) ?
C7 C8 . 1.371(5) ?
C7 H7 . 0.9300 ?
C8 C9 . 1.362(5) ?
C8 H8 . 0.9300 ?
C9 C10 . 1.375(4) ?
C9 H9 . 0.9300 ?
C10 H10 . 0.9300 ?
C11 H11A . 0.9600 ?
C11 H11B . 0.9600 ?
C11 H11C . 0.9600 ?
C12 H12A . 0.9600 ?
C12 H12B . 0.9600 ?
C12 H12C . 0.9600 ?
C13 C14 . 1.537(5) ?
C13 H13A . 0.9700 ?
C13 H13B . 0.9700 ?
C14 H14A . 0.9700 ?
C14 H14B . 0.9700 ?
C15 C15 2_557 1.533(5) y
Cl1 O13 . 1.362(4) ?
Cl1 O11 . 1.364(4) ?
Cl1 O12 . 1.379(4) ?
Cl1 O14 . 1.421(5) ?

loop_
_geom_torsion_atom_site_label_1
_geom_torsion_atom_site_label_2
_geom_torsion_atom_site_label_3
_geom_torsion_atom_site_label_4
_geom_torsion_site_symmetry_1
_geom_torsion_site_symmetry_4
_geom_torsion
_geom_torsion_publ_flag
N4 Cu1 N1 C5 . . -166.3(2) ?
N2 Cu1 N1 C5 . . 9.7(2) ?
O1 Cu1 N1 C5 2_557 . -83.6(2) ?
N3 Cu1 N1 C5 . . 107.0(2) ?
N4 Cu1 N1 C1 . . 0.1(3) ?
N2 Cu1 N1 C1 . . 176.1(3) ?
O1 Cu1 N1 C1 2_557 . 82.8(3) ?
N3 Cu1 N1 C1 . . -86.6(3) ?
O1 Cu1 N2 C10 2_557 . -94.2(2) ?
N3 Cu1 N2 C10 . . 76.0(2) ?
N1 Cu1 N2 C10 . . 177.6(3) ?
O1 Cu1 N2 C6 2_557 . 79.4(2) ?
N3 Cu1 N2 C6 . . -110.3(2) ?
N1 Cu1 N2 C6 . . -8.8(2) ?
N4 Cu1 N3 C12 . . 92.2(3) ?
N2 Cu1 N3 C12 . . -80.5(3) ?
O1 Cu1 N3 C12 2_557 . 61.3(4) ?
N1 Cu1 N3 C12 . . -160.7(2) ?
N4 Cu1 N3 C13 . . -28.2(2) ?
N2 Cu1 N3 C13 . . 159.0(2) ?
O1 Cu1 N3 C13 2_557 . -59.1(4) ?
N1 Cu1 N3 C13 . . 78.9(2) ?
N4 Cu1 N3 C11 . . -144.7(3) ?
N2 Cu1 N3 C11 . . 42.6(3) ?
O1 Cu1 N3 C11 2_557 . -175.6(3) ?
N1 Cu1 N3 C11 . . -37.6(3) ?
O1 Cu1 N4 C15 2_557 . 2.8(2) ?
N3 Cu1 N4 C15 . . -169.1(2) ?
N1 Cu1 N4 C15 . . 89.4(2) ?
O1 Cu1 N4 C14 2_557 . 176.8(3) ?
N3 Cu1 N4 C14 . . 5.0(2) ?
N1 Cu1 N4 C14 . . -96.6(3) ?
C5 N1 C1 C2 . . -1.4(6) ?
Cu1 N1 C1 C2 . . -167.0(3) ?
N1 C1 C2 C3 . . -1.0(6) ?
C1 C2 C3 C4 . . 2.0(6) ?
C2 C3 C4 C5 . . -0.8(5) ?
C1 N1 C5 C4 . . 2.8(5) ?
Cu1 N1 C5 C4 . . 170.8(2) ?
C1 N1 C5 C6 . . -177.0(3) ?
Cu1 N1 C5 C6 . . -9.0(3) y
C3 C4 C5 N1 . . -1.7(5) ?
C3 C4 C5 C6 . . 178.1(3) ?
C10 N2 C6 C7 . . 1.6(4) ?
Cu1 N2 C6 C7 . . -172.3(2) ?
C10 N2 C6 C5 . . -179.3(3) ?
Cu1 N2 C6 C5 . . 6.9(3) y
N1 C5 C6 N2 . . 2.3(4) ?
C4 C5 C6 N2 . . -177.5(3) ?
N1 C5 C6 C7 . . -178.6(3) ?
C4 C5 C6 C7 . . 1.6(4) ?
N2 C6 C7 C8 . . -0.4(5) ?
C5 C6 C7 C8 . . -179.5(3) ?
C6 C7 C8 C9 . . -1.4(5) ?
C7 C8 C9 C10 . . 2.0(5) ?
C6 N2 C10 C9 . . -1.0(4) ?
Cu1 N2 C10 C9 . . 172.5(2) ?
C8 C9 C10 N2 . . -0.8(5) ?
C12 N3 C13 C14 . . -74.2(4) ?
C11 N3 C13 C14 . . 165.7(3) ?
Cu1 N3 C13 C14 . . 46.4(3) ?
C15 N4 C14 C13 . . -167.2(3) ?
Cu1 N4 C14 C13 . . 19.3(4) ?
N3 C13 C14 N4 . . -44.0(4) ?
Cu1 O1 C15 N4 2_557 . 177.9(3) ?
Cu1 O1 C15 C15 2_557 2_557 -1.9(4) ?
C14 N4 C15 O1 . . 4.1(5) ?
Cu1 N4 C15 O1 . . 177.7(2) ?
C14 N4 C15 C15 . 2_557 -176.1(3) ?
Cu1 N4 C15 C15 . 2_557 -2.4(4) ?
